data_7000592
loop_
_publ_author_name
'Garon, Christian N.'
'McIsaac, Daniel I.'
'Vogels, Christopher M.'
'Decken, Andreas'
'Williams, Ian D.'
'Kleeberg, Christian'
'Marder, Todd B.'
'Westcott, Stephen A.'

_publ_section_title
;
 Synthesis and structure of indenyl rhodium(I) complexes containing
 unsaturated phosphines: catalyst precursors for alkene hydroboration
;
_journal_issue 9
_journal_name_full 'Dalton Transactions'
_journal_page_first 1624
_journal_page_last 1631
_journal_paper_doi 10.1039/b812259h
_journal_year 2009
_chemical_formula_moiety 'C37 H33 P2 Rh'
_chemical_formula_sum 'C37 H33 P2 Rh'
_chemical_formula_weight 642.48
_space_group_IT_number 14
_symmetry_cell_setting monoclinic
_symmetry_Int_Tables_number 14
_symmetry_space_group_name_Hall '-P 2ybc'
_symmetry_space_group_name_H-M 'P 1 21/c 1'
_atom_sites_solution_hydrogens geom
_atom_sites_solution_primary direct
_atom_sites_solution_secondary difmap
_audit_creation_method SHELXL-97
_cell_angle_alpha 90.00
_cell_angle_beta 103.055(4)
_cell_angle_gamma 90.00
_cell_formula_units_Z 4
_cell_length_a 17.385(4)
_cell_length_b 10.162(2)
_cell_length_c 17.492(4)
_cell_measurement_reflns_used 5228
_cell_measurement_temperature 173(1)
_cell_measurement_theta_max 28.245
_cell_measurement_theta_min 2.333
_cell_volume 3010.4(11)
_computing_cell_refinement 'Bruker SMART'
_computing_data_collection 'Bruker SMART'
_computing_data_reduction 'Bruker SAINT'
_computing_molecular_graphics 'Bruker SHELXTL (Sheldrick, 2008)'
_computing_publication_material 'Bruker SHELXTL (Sheldrick, 2008)'
_computing_structure_refinement 'SHELXL-97 (Sheldrick, 2008)'
_computing_structure_solution 'SHELXS-97 (Sheldrick, 2008)'
_diffrn_ambient_temperature 173(1)
_diffrn_measured_fraction_theta_full 1.000
_diffrn_measured_fraction_theta_max 0.971
_diffrn_measurement_device_type 'Bruker AXS SMART1000/P4'
_diffrn_measurement_method 'phi and omega scans'
_diffrn_radiation_monochromator graphite
_diffrn_radiation_probe x-ray
_diffrn_radiation_type MoK\a
_diffrn_radiation_wavelength 0.71073
_diffrn_reflns_av_R_equivalents 0.0580
_diffrn_reflns_av_sigmaI/netI 0.0715
_diffrn_reflns_limit_h_max 21
_diffrn_reflns_limit_h_min -22
_diffrn_reflns_limit_k_max 12
_diffrn_reflns_limit_k_min -13
_diffrn_reflns_limit_l_max 22
_diffrn_reflns_limit_l_min -22
_diffrn_reflns_number 19545
_diffrn_reflns_theta_full 25.00
_diffrn_reflns_theta_max 27.50
_diffrn_reflns_theta_min 1.20
_diffrn_source 'fine-focus sealed tube'
_diffrn_source_type K760
_diffrn_standards_decay_% 0
_diffrn_standards_interval_count 0
_diffrn_standards_interval_time 0
_diffrn_standards_number 0
_exptl_absorpt_coefficient_mu 0.698
_exptl_absorpt_correction_T_max 0.9828
_exptl_absorpt_correction_T_min 0.7675
_exptl_absorpt_correction_type multi-scan
_exptl_absorpt_process_details 'SADABS (Sheldrick, 2004)'
_exptl_crystal_colour Orange
_exptl_crystal_density_diffrn 1.418
_exptl_crystal_density_method 'not measured'
_exptl_crystal_description Irregular
_exptl_crystal_F_000 1320
_exptl_crystal_size_max 0.40
_exptl_crystal_size_mid 0.35
_exptl_crystal_size_min 0.025
_refine_diff_density_max 1.514
_refine_diff_density_min -1.284
_refine_diff_density_rms 0.134
_refine_ls_extinction_method none
_refine_ls_goodness_of_fit_ref 1.098
_refine_ls_hydrogen_treatment constr
_refine_ls_matrix_type full
_refine_ls_number_parameters 361
_refine_ls_number_reflns 6710
_refine_ls_number_restraints 0
_refine_ls_restrained_S_all 1.098
_refine_ls_R_factor_all 0.0915
_refine_ls_R_factor_gt 0.0477
_refine_ls_shift/su_max 0.001
_refine_ls_shift/su_mean 0.000
_refine_ls_structure_factor_coef Fsqd
_refine_ls_weighting_details 'calc w=1/[\s^2^(Fo^2^)+(0.0447P)^2^+8.3225P] where P=(Fo^2^+2Fc^2^)/3'
_refine_ls_weighting_scheme calc
_refine_ls_wR_factor_gt 0.1055
_refine_ls_wR_factor_ref 0.1374
_reflns_number_gt 4557
_reflns_number_total 6710
_reflns_threshold_expression 'I > 2\s(I)'
_cod_data_source_file b812259h.txt
_cod_data_source_block sw071089
_cod_original_cell_volume 3010.4(12)
_cod_original_sg_symbol_Hall '-P 2ybc '
_cod_original_sg_symbol_H-M 'P 21/c'
_cod_database_code 7000592

loop_
_symmetry_equiv_pos_as_xyz
'x, y, z'
'-x, y+1/2, -z+1/2'
'-x, -y, -z'
'x, -y-1/2, z-1/2'

loop_
_atom_site_label
_atom_site_type_symbol
_atom_site_fract_x
_atom_site_fract_y
_atom_site_fract_z
_atom_site_U_iso_or_equiv
_atom_site_adp_type
_atom_site_occupancy
_atom_site_symmetry_multiplicity
_atom_site_calc_flag
_atom_site_refinement_flags
_atom_site_disorder_assembly
_atom_site_disorder_group
Rh1 Rh 0.25582(2) 0.36084(3) 0.31514(2) 0.02079(12) Uani 1 1 d . . .
P1 P 0.23500(7) 0.57629(11) 0.32027(7) 0.0226(3) Uani 1 1 d . . .
P2 P 0.25336(7) 0.35371(10) 0.18779(7) 0.0208(2) Uani 1 1 d . . .
C1 C 0.2706(3) 0.3055(5) 0.4413(3) 0.0270(10) Uani 1 1 d . . .
H1 H 0.2762 0.3687 0.4860 0.032 Uiso 1 1 calc R . .
C2 C 0.3340(3) 0.2509(5) 0.4128(3) 0.0326(11) Uani 1 1 d . . .
H2 H 0.3914 0.2685 0.4344 0.039 Uiso 1 1 calc R . .
C3 C 0.3024(3) 0.1606(4) 0.3518(3) 0.0299(11) Uani 1 1 d . . .
H3 H 0.3340 0.1047 0.3232 0.036 Uiso 1 1 calc R . .
C3A C 0.2199(3) 0.1416(4) 0.3514(3) 0.0260(10) Uani 1 1 d . . .
C4 C 0.1618(3) 0.0583(5) 0.3080(3) 0.0346(12) Uani 1 1 d . . .
H4 H 0.1739 0.0005 0.2696 0.041 Uiso 1 1 calc R . .
C5 C 0.0874(3) 0.0617(5) 0.3217(3) 0.0380(13) Uani 1 1 d . . .
H5 H 0.0481 0.0042 0.2932 0.046 Uiso 1 1 calc R . .
C6 C 0.0678(3) 0.1478(5) 0.3767(3) 0.0378(12) Uani 1 1 d . . .
H6 H 0.0156 0.1476 0.3849 0.045 Uiso 1 1 calc R . .
C7 C 0.1231(3) 0.2332(5) 0.4193(3) 0.0331(11) Uani 1 1 d . . .
H7 H 0.1092 0.2921 0.4561 0.040 Uiso 1 1 calc R . .
C7A C 0.2001(3) 0.2316(4) 0.4073(3) 0.0273(10) Uani 1 1 d . . .
C8 C 0.1711(3) 0.6318(4) 0.3842(3) 0.0261(10) Uani 1 1 d . . .
C9 C 0.1025(3) 0.5609(5) 0.3825(3) 0.0351(12) Uani 1 1 d . . .
H9 H 0.0916 0.4846 0.3505 0.042 Uiso 1 1 calc R . .
C10 C 0.0497(3) 0.5999(6) 0.4271(3) 0.0431(14) Uani 1 1 d . . .
H10 H 0.0031 0.5501 0.4259 0.052 Uiso 1 1 calc R . .
C11 C 0.0653(4) 0.7124(6) 0.4734(3) 0.0449(14) Uani 1 1 d . . .
H11 H 0.0294 0.7395 0.5040 0.054 Uiso 1 1 calc R . .
C12 C 0.1323(4) 0.7839(5) 0.4749(3) 0.0415(13) Uani 1 1 d . . .
H12 H 0.1428 0.8606 0.5066 0.050 Uiso 1 1 calc R . .
C13 C 0.1854(3) 0.7446(5) 0.4301(3) 0.0353(12) Uani 1 1 d . . .
H13 H 0.2316 0.7953 0.4311 0.042 Uiso 1 1 calc R . .
C14 C 0.3273(3) 0.6667(4) 0.3573(3) 0.0237(10) Uani 1 1 d . . .
C15 C 0.3460(3) 0.7838(5) 0.3234(3) 0.0323(11) Uani 1 1 d . . .
H15 H 0.3076 0.8252 0.2834 0.039 Uiso 1 1 calc R . .
C16 C 0.4204(3) 0.8399(5) 0.3481(3) 0.0365(12) Uani 1 1 d . . .
H16 H 0.4329 0.9182 0.3239 0.044 Uiso 1 1 calc R . .
C17 C 0.4762(3) 0.7829(5) 0.4075(3) 0.0376(13) Uani 1 1 d . . .
H17 H 0.5269 0.8218 0.4243 0.045 Uiso 1 1 calc R . .
C18 C 0.4577(3) 0.6687(5) 0.4424(3) 0.0369(12) Uani 1 1 d . . .
H18 H 0.4958 0.6297 0.4838 0.044 Uiso 1 1 calc R . .
C19 C 0.3846(3) 0.6111(5) 0.4175(3) 0.0327(11) Uani 1 1 d . . .
H19 H 0.3730 0.5323 0.4419 0.039 Uiso 1 1 calc R . .
C20 C 0.1936(3) 0.6683(4) 0.2311(3) 0.0288(11) Uani 1 1 d . . .
H20 H 0.2212 0.6635 0.1901 0.035 Uiso 1 1 calc R . .
C21 C 0.1293(3) 0.7409(5) 0.2179(3) 0.0351(12) Uani 1 1 d . . .
H21A H 0.0997 0.7489 0.2571 0.042 Uiso 1 1 calc R . .
H21B H 0.1125 0.7853 0.1692 0.042 Uiso 1 1 calc R . .
C22 C 0.3223(3) 0.4580(4) 0.1495(3) 0.0243(10) Uani 1 1 d . . .
C23 C 0.3854(3) 0.5161(4) 0.2036(3) 0.0297(11) Uani 1 1 d . . .
H23 H 0.3912 0.5008 0.2582 0.036 Uiso 1 1 calc R . .
C24 C 0.4389(3) 0.5955(5) 0.1776(3) 0.0351(12) Uani 1 1 d . . .
H24 H 0.4808 0.6355 0.2147 0.042 Uiso 1 1 calc R . .
C25 C 0.4321(3) 0.6172(5) 0.0984(3) 0.0369(12) Uani 1 1 d . . .
H25 H 0.4690 0.6721 0.0811 0.044 Uiso 1 1 calc R . .
C26 C 0.3713(3) 0.5587(5) 0.0444(3) 0.0372(12) Uani 1 1 d . . .
H26 H 0.3668 0.5725 -0.0101 0.045 Uiso 1 1 calc R . .
C27 C 0.3168(3) 0.4798(5) 0.0696(3) 0.0311(11) Uani 1 1 d . . .
H27 H 0.2751 0.4402 0.0321 0.037 Uiso 1 1 calc R . .
C28 C 0.2780(3) 0.1902(4) 0.1543(3) 0.0243(10) Uani 1 1 d . . .
C29 C 0.3560(3) 0.1530(5) 0.1602(3) 0.0315(11) Uani 1 1 d . . .
H29 H 0.3972 0.2146 0.1785 0.038 Uiso 1 1 calc R . .
C30 C 0.3745(3) 0.0268(5) 0.1397(3) 0.0398(13) Uani 1 1 d . . .
H30 H 0.4281 0.0024 0.1443 0.048 Uiso 1 1 calc R . .
C31 C 0.3152(4) -0.0632(5) 0.1126(3) 0.0415(14) Uani 1 1 d . . .
H31 H 0.3280 -0.1493 0.0983 0.050 Uiso 1 1 calc R . .
C32 C 0.2377(4) -0.0282(5) 0.1064(3) 0.0387(13) Uani 1 1 d . . .
H32 H 0.1970 -0.0905 0.0879 0.046 Uiso 1 1 calc R . .
C33 C 0.2183(3) 0.0981(5) 0.1270(3) 0.0311(11) Uani 1 1 d . . .
H33 H 0.1645 0.1215 0.1224 0.037 Uiso 1 1 calc R . .
C34 C 0.1598(3) 0.3840(4) 0.1200(3) 0.0300(11) Uani 1 1 d . . .
H34 H 0.1584 0.3930 0.0656 0.036 Uiso 1 1 calc R . .
C35 C 0.0943(3) 0.3936(5) 0.1439(4) 0.0452(15) Uani 1 1 d . . .
H35A H 0.0949 0.3848 0.1981 0.054 Uiso 1 1 calc R . .
H35B H 0.0459 0.4096 0.1071 0.054 Uiso 1 1 calc R . .

loop_
_atom_site_aniso_label
_atom_site_aniso_U_11
_atom_site_aniso_U_22
_atom_site_aniso_U_33
_atom_site_aniso_U_23
_atom_site_aniso_U_13
_atom_site_aniso_U_12
Rh1 0.0267(2) 0.01938(16) 0.01692(19) -0.00104(14) 0.00621(13) -0.00102(14)
P1 0.0281(6) 0.0209(5) 0.0189(6) -0.0011(5) 0.0059(5) -0.0016(4)
P2 0.0251(6) 0.0217(5) 0.0161(6) -0.0017(4) 0.0054(4) -0.0004(4)
C1 0.041(3) 0.032(2) 0.007(2) -0.0004(18) 0.0038(19) -0.010(2)
C2 0.031(3) 0.031(2) 0.033(3) 0.009(2) 0.002(2) 0.003(2)
C3 0.036(3) 0.027(2) 0.028(3) 0.0024(19) 0.008(2) 0.009(2)
C3A 0.037(3) 0.0189(19) 0.022(2) -0.0003(18) 0.007(2) 0.0020(19)
C4 0.050(3) 0.024(2) 0.031(3) -0.002(2) 0.014(2) -0.004(2)
C5 0.040(3) 0.036(3) 0.037(3) 0.000(2) 0.008(2) -0.014(2)
C6 0.034(3) 0.041(3) 0.043(3) 0.009(2) 0.019(2) -0.002(2)
C7 0.046(3) 0.032(2) 0.025(3) 0.006(2) 0.017(2) 0.003(2)
C7A 0.036(3) 0.026(2) 0.021(2) 0.0051(19) 0.010(2) 0.0010(19)
C8 0.033(3) 0.027(2) 0.018(2) 0.0028(19) 0.0047(19) 0.0023(19)
C9 0.037(3) 0.034(2) 0.034(3) 0.002(2) 0.010(2) 0.005(2)
C10 0.037(3) 0.054(3) 0.044(3) 0.009(3) 0.021(3) 0.004(3)
C11 0.049(4) 0.056(3) 0.035(3) 0.004(3) 0.021(3) 0.022(3)
C12 0.057(4) 0.037(3) 0.033(3) -0.005(2) 0.014(3) 0.013(3)
C13 0.045(3) 0.031(2) 0.034(3) -0.001(2) 0.015(2) 0.004(2)
C14 0.027(2) 0.022(2) 0.024(2) -0.0075(18) 0.0095(19) -0.0042(17)
C15 0.036(3) 0.027(2) 0.035(3) 0.000(2) 0.011(2) 0.001(2)
C16 0.039(3) 0.030(2) 0.045(3) -0.003(2) 0.018(3) -0.009(2)
C17 0.030(3) 0.035(3) 0.049(4) -0.014(2) 0.012(2) -0.008(2)
C18 0.033(3) 0.039(3) 0.034(3) -0.007(2) -0.002(2) -0.001(2)
C19 0.039(3) 0.029(2) 0.028(3) -0.002(2) 0.004(2) -0.003(2)
C20 0.035(3) 0.027(2) 0.025(3) -0.0024(19) 0.008(2) -0.0061(19)
C21 0.039(3) 0.033(3) 0.030(3) 0.003(2) 0.003(2) 0.002(2)
C22 0.026(2) 0.022(2) 0.025(3) -0.0032(18) 0.0071(19) 0.0029(17)
C23 0.034(3) 0.029(2) 0.027(3) -0.001(2) 0.010(2) 0.000(2)
C24 0.033(3) 0.032(2) 0.042(3) -0.006(2) 0.011(2) -0.004(2)
C25 0.038(3) 0.032(3) 0.046(3) 0.010(2) 0.022(3) 0.000(2)
C26 0.047(3) 0.037(3) 0.031(3) 0.011(2) 0.016(2) 0.008(2)
C27 0.037(3) 0.029(2) 0.027(3) 0.000(2) 0.007(2) 0.000(2)
C28 0.037(3) 0.026(2) 0.012(2) 0.0006(17) 0.0096(19) 0.0010(19)
C29 0.033(3) 0.035(2) 0.025(3) 0.001(2) 0.005(2) 0.003(2)
C30 0.046(3) 0.037(3) 0.037(3) 0.001(2) 0.010(3) 0.016(2)
C31 0.070(4) 0.027(2) 0.031(3) 0.000(2) 0.020(3) 0.008(3)
C32 0.058(4) 0.028(2) 0.031(3) -0.007(2) 0.011(3) -0.008(2)
C33 0.039(3) 0.035(2) 0.023(3) 0.000(2) 0.012(2) -0.002(2)
C34 0.034(3) 0.031(2) 0.022(2) -0.0066(19) -0.001(2) 0.000(2)
C35 0.031(3) 0.050(3) 0.049(4) -0.022(3) -0.001(3) 0.003(2)

loop_
_atom_type_symbol
_atom_type_description
_atom_type_scat_dispersion_real
_atom_type_scat_dispersion_imag
_atom_type_scat_source
C C 0.0033 0.0016 'International Tables Vol C Tables 4.2.6.8 and 6.1.1.4'
H H 0.0000 0.0000 'International Tables Vol C Tables 4.2.6.8 and 6.1.1.4'
P P 0.1023 0.0942 'International Tables Vol C Tables 4.2.6.8 and 6.1.1.4'
Rh Rh -1.1178 0.9187 'International Tables Vol C Tables 4.2.6.8 and 6.1.1.4'

loop_
_geom_angle_atom_site_label_1
_geom_angle_atom_site_label_2
_geom_angle_atom_site_label_3
_geom_angle
_geom_angle_site_symmetry_1
_geom_angle_site_symmetry_3
_geom_angle_publ_flag
P2 Rh1 P1 96.10(4) . . ?
P2 Rh1 C2 128.54(14) . . ?
P1 Rh1 C2 122.64(13) . . ?
P2 Rh1 C3 100.51(13) . . ?
P1 Rh1 C3 159.78(13) . . ?
C2 Rh1 C3 37.14(18) . . ?
P2 Rh1 C1 162.65(13) . . ?
P1 Rh1 C1 101.03(13) . . ?
C2 Rh1 C1 37.14(19) . . ?
C3 Rh1 C1 62.15(18) . . ?
P2 Rh1 C3A 106.46(11) . . ?
P1 Rh1 C3A 146.74(12) . . ?
C2 Rh1 C3A 59.30(17) . . ?
C3 Rh1 C3A 35.72(17) . . ?
C1 Rh1 C3A 59.46(16) . . ?
P2 Rh1 C7A 136.39(12) . . ?
P1 Rh1 C7A 114.22(11) . . ?
C2 Rh1 C7A 59.24(18) . . ?
C3 Rh1 C7A 59.45(17) . . ?
C1 Rh1 C7A 35.65(16) . . ?
C3A Rh1 C7A 34.24(15) . . ?
C20 P1 C8 100.8(2) . . ?
C20 P1 C14 100.9(2) . . ?
C8 P1 C14 103.5(2) . . ?
C20 P1 Rh1 120.47(15) . . ?
C8 P1 Rh1 116.99(15) . . ?
C14 P1 Rh1 111.70(15) . . ?
C34 P2 C22 103.1(2) . . ?
C34 P2 C28 100.6(2) . . ?
C22 P2 C28 100.7(2) . . ?
C34 P2 Rh1 117.58(18) . . ?
C22 P2 Rh1 118.76(15) . . ?
C28 P2 Rh1 113.29(14) . . ?
C2 C1 C7A 107.8(4) . . ?
C2 C1 Rh1 71.2(3) . . ?
C7A C1 Rh1 80.0(3) . . ?
C2 C1 H1 125.4 . . ?
C7A C1 H1 125.4 . . ?
Rh1 C1 H1 125.4 . . ?
C3 C2 C1 108.4(4) . . ?
C3 C2 Rh1 71.5(3) . . ?
C1 C2 Rh1 71.7(3) . . ?
C3 C2 H2 125.7 . . ?
C1 C2 H2 125.7 . . ?
Rh1 C2 H2 125.7 . . ?
C2 C3 C3A 107.8(4) . . ?
C2 C3 Rh1 71.4(3) . . ?
C3A C3 Rh1 79.9(3) . . ?
C2 C3 H3 125.4 . . ?
C3A C3 H3 125.4 . . ?
Rh1 C3 H3 125.4 . . ?
C4 C3A C7A 119.8(5) . . ?
C4 C3A C3 132.6(5) . . ?
C7A C3A C3 107.6(4) . . ?
C4 C3A Rh1 127.3(3) . . ?
C7A C3A Rh1 73.2(2) . . ?
C3 C3A Rh1 64.4(2) . . ?
C5 C4 C3A 119.0(5) . . ?
C5 C4 H4 120.5 . . ?
C3A C4 H4 120.5 . . ?
C4 C5 C6 121.5(5) . . ?
C4 C5 H5 119.2 . . ?
C6 C5 H5 119.2 . . ?
C7 C6 C5 121.1(5) . . ?
C7 C6 H6 119.5 . . ?
C5 C6 H6 119.5 . . ?
C6 C7 C7A 118.9(5) . . ?
C6 C7 H7 120.5 . . ?
C7A C7 H7 120.5 . . ?
C7 C7A C3A 119.6(4) . . ?
C7 C7A C1 133.0(5) . . ?
C3A C7A C1 107.4(4) . . ?
C7 C7A Rh1 128.8(3) . . ?
C3A C7A Rh1 72.6(3) . . ?
C1 C7A Rh1 64.3(2) . . ?
C9 C8 C13 118.8(5) . . ?
C9 C8 P1 117.6(4) . . ?
C13 C8 P1 123.5(4) . . ?
C8 C9 C10 120.9(5) . . ?
C8 C9 H9 119.6 . . ?
C10 C9 H9 119.6 . . ?
C9 C10 C11 119.6(5) . . ?
C9 C10 H10 120.2 . . ?
C11 C10 H10 120.2 . . ?
C12 C11 C10 120.1(5) . . ?
C12 C11 H11 120.0 . . ?
C10 C11 H11 120.0 . . ?
C11 C12 C13 120.3(5) . . ?
C11 C12 H12 119.8 . . ?
C13 C12 H12 119.8 . . ?
C8 C13 C12 120.3(5) . . ?
C8 C13 H13 119.8 . . ?
C12 C13 H13 119.8 . . ?
C19 C14 C15 117.9(4) . . ?
C19 C14 P1 118.8(3) . . ?
C15 C14 P1 123.0(4) . . ?
C16 C15 C14 120.5(5) . . ?
C16 C15 H15 119.8 . . ?
C14 C15 H15 119.8 . . ?
C17 C16 C15 120.5(5) . . ?
C17 C16 H16 119.7 . . ?
C15 C16 H16 119.7 . . ?
C16 C17 C18 119.5(5) . . ?
C16 C17 H17 120.3 . . ?
C18 C17 H17 120.3 . . ?
C19 C18 C17 120.5(5) . . ?
C19 C18 H18 119.8 . . ?
C17 C18 H18 119.8 . . ?
C18 C19 C14 121.1(5) . . ?
C18 C19 H19 119.4 . . ?
C14 C19 H19 119.4 . . ?
C21 C20 P1 126.4(4) . . ?
C21 C20 H20 116.8 . . ?
P1 C20 H20 116.8 . . ?
C20 C21 H21A 120.0 . . ?
C20 C21 H21B 120.0 . . ?
H21A C21 H21B 120.0 . . ?
C27 C22 C23 118.3(5) . . ?
C27 C22 P2 123.6(4) . . ?
C23 C22 P2 118.1(4) . . ?
C24 C23 C22 120.3(5) . . ?
C24 C23 H23 119.9 . . ?
C22 C23 H23 119.9 . . ?
C25 C24 C23 120.7(5) . . ?
C25 C24 H24 119.7 . . ?
C23 C24 H24 119.7 . . ?
C24 C25 C26 119.7(5) . . ?
C24 C25 H25 120.2 . . ?
C26 C25 H25 120.2 . . ?
C25 C26 C27 120.3(5) . . ?
C25 C26 H26 119.9 . . ?
C27 C26 H26 119.9 . . ?
C26 C27 C22 120.8(5) . . ?
C26 C27 H27 119.6 . . ?
C22 C27 H27 119.6 . . ?
C29 C28 C33 118.7(4) . . ?
C29 C28 P2 120.9(4) . . ?
C33 C28 P2 120.2(4) . . ?
C28 C29 C30 120.7(5) . . ?
C28 C29 H29 119.6 . . ?
C30 C29 H29 119.6 . . ?
C31 C30 C29 120.2(5) . . ?
C31 C30 H30 119.9 . . ?
C29 C30 H30 119.9 . . ?
C32 C31 C30 119.9(5) . . ?
C32 C31 H31 120.1 . . ?
C30 C31 H31 120.1 . . ?
C31 C32 C33 120.6(5) . . ?
C31 C32 H32 119.7 . . ?
C33 C32 H32 119.7 . . ?
C32 C33 C28 120.0(5) . . ?
C32 C33 H33 120.0 . . ?
C28 C33 H33 120.0 . . ?
C35 C34 P2 121.6(4) . . ?
C35 C34 H34 119.2 . . ?
P2 C34 H34 119.2 . . ?
C34 C35 H35A 120.0 . . ?
C34 C35 H35B 120.0 . . ?
H35A C35 H35B 120.0 . . ?

loop_
_geom_bond_atom_site_label_1
_geom_bond_atom_site_label_2
_geom_bond_distance
_geom_bond_site_symmetry_2
_geom_bond_publ_flag
Rh1 P2 2.2194(13) . ?
Rh1 P1 2.2243(13) . ?
Rh1 C2 2.228(5) . ?
Rh1 C3 2.230(4) . ?
Rh1 C1 2.235(4) . ?
Rh1 C3A 2.435(4) . ?
Rh1 C7A 2.443(5) . ?
P1 C20 1.822(5) . ?
P1 C8 1.834(5) . ?
P1 C14 1.834(5) . ?
P2 C34 1.810(5) . ?
P2 C22 1.837(5) . ?
P2 C28 1.844(5) . ?
C1 C2 1.421(7) . ?
C1 C7A 1.446(7) . ?
C1 H1 1.0000 . ?
C2 C3 1.420(7) . ?
C2 H2 1.0000 . ?
C3 C3A 1.444(7) . ?
C3 H3 1.0000 . ?
C3A C4 1.403(7) . ?
C3A C7A 1.436(6) . ?
C4 C5 1.368(8) . ?
C4 H4 0.9500 . ?
C5 C6 1.398(8) . ?
C5 H5 0.9500 . ?
C6 C7 1.383(7) . ?
C6 H6 0.9500 . ?
C7 C7A 1.400(7) . ?
C7 H7 0.9500 . ?
C8 C9 1.388(7) . ?
C8 C13 1.390(7) . ?
C9 C10 1.391(8) . ?
C9 H9 0.9500 . ?
C10 C11 1.392(8) . ?
C10 H10 0.9500 . ?
C11 C12 1.368(8) . ?
C11 H11 0.9500 . ?
C12 C13 1.398(8) . ?
C12 H12 0.9500 . ?
C13 H13 0.9500 . ?
C14 C19 1.396(7) . ?
C14 C15 1.400(6) . ?
C15 C16 1.391(7) . ?
C15 H15 0.9500 . ?
C16 C17 1.378(8) . ?
C16 H16 0.9500 . ?
C17 C18 1.382(7) . ?
C17 H17 0.9500 . ?
C18 C19 1.378(7) . ?
C18 H18 0.9500 . ?
C19 H19 0.9500 . ?
C20 C21 1.315(7) . ?
C20 H20 0.9500 . ?
C21 H21A 0.9500 . ?
C21 H21B 0.9500 . ?
C22 C27 1.396(7) . ?
C22 C23 1.406(6) . ?
C23 C24 1.383(7) . ?
C23 H23 0.9500 . ?
C24 C25 1.382(8) . ?
C24 H24 0.9500 . ?
C25 C26 1.383(8) . ?
C25 H25 0.9500 . ?
C26 C27 1.386(7) . ?
C26 H26 0.9500 . ?
C27 H27 0.9500 . ?
C28 C29 1.389(7) . ?
C28 C33 1.400(7) . ?
C29 C30 1.389(7) . ?
C29 H29 0.9500 . ?
C30 C31 1.380(8) . ?
C30 H30 0.9500 . ?
C31 C32 1.373(8) . ?
C31 H31 0.9500 . ?
C32 C33 1.395(7) . ?
C32 H32 0.9500 . ?
C33 H33 0.9500 . ?
C34 C35 1.303(8) . ?
C34 H34 0.9500 . ?
C35 H35A 0.9500 . ?
C35 H35B 0.9500 . ?
